data_9016282
loop_
_publ_author_name
'Boudjada, N.'
'Lambert Andron, B.'

_publ_section_title
;
 Neutron structural refinement of Te (O H)6 (Na3 P3 O9)2 (H2O)6,
 study of hydrogen bonds
 _cod_database_code 1008321
;
_journal_name_full 'Zeitschrift fur Kristallographie'
_journal_page_first 45
_journal_page_last 53
_journal_volume 172
_journal_year 1985
_chemical_formula_sum 'H12 Na6 O30 P6 Te'
_space_group_IT_number 176
_symmetry_space_group_name_Hall '-P 6c'
_symmetry_space_group_name_H-M 'P 63/m'
_cell_angle_alpha 90
_cell_angle_beta 90
_cell_angle_gamma 120
_cell_length_a 11.67
_cell_length_b 11.67
_cell_length_c 12.12
_cell_formula_units_Z 2
_cell_volume 1429.470
_database_code_amcsd 0016236
_exptl_crystal_density_diffrn 2.192
_cod_duplicate_entry 1008321
_cod_original_formula_sum 'Te P6 Na6 O30 H12'
_cod_database_code 9016282
_amcsd_formula_title 'H18 Na6 O30 P6 Te'

loop_
_space_group_symop_operation_xyz
x,y,z
-x+y,-x,1/2-z
x-y,x,1/2+z
y,-x+y,-z
-y,x-y,z
x,y,1/2-z
-x,-y,1/2+z
x-y,x,-z
-x+y,-x,z
-y,x-y,1/2-z
y,-x+y,1/2+z
-x,-y,-z

loop_
_atom_site_aniso_label
_atom_site_aniso_U_11
_atom_site_aniso_U_22
_atom_site_aniso_U_33
_atom_site_aniso_U_12
_atom_site_aniso_U_13
_atom_site_aniso_U_23
Te1 0.03000 0.03000 0.06210 0.01500 0.00000 0.00000
P1 0.01800 0.02180 0.01190 0.00950 0.00020 0.00280
Na1 0.02300 0.01480 0.03230 0.00750 0.00000 0.00000
Na2 0.01680 0.02760 0.04290 0.00810 0.00000 0.00000
O1 0.02600 0.02300 0.02210 0.00960 0.00160 0.00290
O2 0.01610 0.01960 0.01910 0.00820 -0.00180 0.00250
O3 0.01510 0.02740 0.02310 0.00680 -0.00480 -0.00330
O4 0.04700 0.08010 0.03050 0.05040 -0.01280 -0.01280
O5 0.03490 0.01610 0.03090 0.00960 0.00000 0.00000
O6 0.03120 0.03580 0.02980 0.02170 0.00000 0.00000
H1 0.06230 0.04800 0.03160 0.02870 0.00580 0.00940
H3 0.07040 0.04730 0.03620 0.03770 -0.00580 -0.00130

loop_
_atom_site_label
_atom_site_fract_x
_atom_site_fract_y
_atom_site_fract_z
_atom_site_attached_hydrogens
Te1 0.00000 0.00000 0.00000 0
P1 0.49800 0.74770 0.49300 0
Na1 0.13100 0.57090 0.25000 0
Na2 0.15320 0.87090 0.25000 0
O1 0.23820 0.48080 0.12800 0
O2 0.40330 0.59470 0.52630 0
O3 0.61220 0.80450 0.56960 0
O4 0.13670 0.00170 0.09320 0
O5 0.38330 0.03780 0.25000 0
O6 0.35090 0.32640 0.25000 2
H1 0.39920 0.09390 0.18740 0
H3 0.21050 0.06410 0.07320 0

loop_
_cod_related_entry_id
_cod_related_entry_database
_cod_related_entry_code
1 AMCSD 0016236
